data_4102657
loop_
_publ_author_name
'Daniel M. D'Souza'
'David A. Leigh'
'Lo\"ic Mottier'
'Kathleen M. Mullen'
'Francesco Paolucci'
'Simon J. Teat'
'Songwei Zhang'

_publ_section_title
;
 Nitrone [2]Rotaxanes: Simultaneous Chemical Protection and
 Electrochemical Activation of a Functional Group
;
_journal_name_full 'Journal of the American Chemical Society'
_journal_page_first 9465
_journal_page_last 9470
_journal_paper_doi 10.1021/ja1034683
_journal_volume 132
_journal_year 2010
_chemical_formula_sum 'C62 H56 N6 O6'
_chemical_formula_weight 981.13
_chemical_name_systematic
;
 ?
;
_space_group_IT_number 2
_symmetry_cell_setting triclinic
_symmetry_space_group_name_Hall '-P 1'
_symmetry_space_group_name_H-M 'P -1'
_atom_sites_solution_hydrogens geom
_atom_sites_solution_primary direct
_atom_sites_solution_secondary difmap
_audit_creation_method SHELXL-97
_cell_angle_alpha 81.4610(10)
_cell_angle_beta 70.9250(10)
_cell_angle_gamma 76.3450(10)
_cell_formula_units_Z 2
_cell_length_a 12.1989(6)
_cell_length_b 12.7110(6)
_cell_length_c 18.6558(10)
_cell_measurement_reflns_used 5030
_cell_measurement_temperature 180(2)
_cell_measurement_theta_max 20
_cell_measurement_theta_min 3
_cell_volume 2648.6(2)
_computing_cell_refinement 'SAINT (Siemens, 1995)'
_computing_data_collection 'SMART (Siemens, 1994)'
_computing_data_reduction 'SAINT (Siemens, 1995)'
_computing_molecular_graphics 'SHELXTL PC (Siemens, 1994)'
_computing_publication_material 'SHELXTL PC (Siemens, 1994)'
_computing_structure_refinement 'SHELXL-97 (Sheldrick, 1997)'
_computing_structure_solution 'SHELXS-97 (Sheldrick, 1990)'
_diffrn_ambient_temperature 180(2)
_diffrn_detector_area_resol_mean 8.192
_diffrn_measured_fraction_theta_full 0.974
_diffrn_measured_fraction_theta_max 0.974
_diffrn_measurement_device_type 'Siemens SMART diffractometer'
_diffrn_measurement_method '\w scans'
_diffrn_radiation_monochromator graphite
_diffrn_radiation_source 'fine-focus sealed tube'
_diffrn_radiation_type MoK\a
_diffrn_radiation_wavelength 0.71073
_diffrn_reflns_av_R_equivalents 0.0504
_diffrn_reflns_av_sigmaI/netI 0.1171
_diffrn_reflns_limit_h_max 14
_diffrn_reflns_limit_h_min -14
_diffrn_reflns_limit_k_max 15
_diffrn_reflns_limit_k_min -15
_diffrn_reflns_limit_l_max 21
_diffrn_reflns_limit_l_min -22
_diffrn_reflns_number 16274
_diffrn_reflns_theta_full 25.00
_diffrn_reflns_theta_max 25.00
_diffrn_reflns_theta_min 1.16
_diffrn_standards_decay_% nil
_exptl_absorpt_coefficient_mu 0.080
_exptl_absorpt_correction_T_max 0.96
_exptl_absorpt_correction_T_min 0.84
_exptl_absorpt_correction_type psi-scan
_exptl_absorpt_process_details 'SADABS (Sheldrick, 1996)'
_exptl_crystal_colour colourless
_exptl_crystal_density_diffrn 1.230
_exptl_crystal_density_method 'not measured'
_exptl_crystal_description Plates
_exptl_crystal_F_000 1036
_exptl_crystal_size_max 0.25
_exptl_crystal_size_mid 0.18
_exptl_crystal_size_min 0.04
_refine_diff_density_max 0.189
_refine_diff_density_min -0.204
_refine_diff_density_rms 0.044
_refine_ls_extinction_coef 0.0129(7)
_refine_ls_extinction_expression Fc^*^=kFc[1+0.001xFc^2^\l^3^/sin(2\q)]^-1/4^
_refine_ls_extinction_method SHELXL
_refine_ls_goodness_of_fit_ref 0.987
_refine_ls_hydrogen_treatment mixed
_refine_ls_matrix_type full
_refine_ls_number_parameters 668
_refine_ls_number_reflns 9087
_refine_ls_number_restraints 0
_refine_ls_restrained_S_all 0.987
_refine_ls_R_factor_all 0.1423
_refine_ls_R_factor_gt 0.0594
_refine_ls_shift/su_max 0.003
_refine_ls_shift/su_mean 0.000
_refine_ls_structure_factor_coef Fsqd
_refine_ls_weighting_details 'calc w=1/[\s^2^(Fo^2^)+(0.0380P)^2^+0.0000P] where P=(Fo^2^+2Fc^2^)/3'
_refine_ls_weighting_scheme calc
_refine_ls_wR_factor_gt 0.0941
_refine_ls_wR_factor_ref 0.1214
_reflns_number_gt 4739
_reflns_number_total 9087
_reflns_threshold_expression >2sigma(I)
_cod_data_source_file ja1034683_si_001.cif
_cod_data_source_block swrot1
_cod_database_code 4102657

loop_
_symmetry_equiv_pos_as_xyz
'x, y, z'
'-x, -y, -z'

loop_
_atom_site_label
_atom_site_type_symbol
_atom_site_fract_x
_atom_site_fract_y
_atom_site_fract_z
_atom_site_U_iso_or_equiv
_atom_site_adp_type
_atom_site_occupancy
_atom_site_symmetry_multiplicity
_atom_site_calc_flag
_atom_site_refinement_flags
C11 C 0.9075(2) 0.3735(2) 0.46363(16) 0.0279(7) Uani 1 1 d .
C12 C 0.9385(3) 0.3678(2) 0.52971(17) 0.0352(8) Uani 1 1 d .
H12A H 1.0084 0.3907 0.5273 0.042 Uiso 1 1 calc R
C13 C 0.8693(3) 0.3292(2) 0.59877(17) 0.0357(8) Uani 1 1 d .
H13A H 0.8921 0.3265 0.6432 0.043 Uiso 1 1 calc R
C14 C 0.7673(3) 0.2944(2) 0.60415(17) 0.0329(8) Uani 1 1 d .
C15 C 0.7364(3) 0.2991(2) 0.53845(18) 0.0367(8) Uani 1 1 d .
H15A H 0.6669 0.2754 0.5409 0.044 Uiso 1 1 calc R
C16 C 0.8058(3) 0.3380(2) 0.46897(17) 0.0338(8) Uani 1 1 d .
H16A H 0.7832 0.3404 0.4245 0.041 Uiso 1 1 calc R
C17 C 0.9877(2) 0.4132(2) 0.38898(16) 0.0339(8) Uani 1 1 d .
H17A H 1.0203 0.4723 0.3984 0.041 Uiso 1 1 calc R
H17B H 1.0551 0.3530 0.3700 0.041 Uiso 1 1 calc R
N18 N 0.9312(2) 0.45272(19) 0.33007(13) 0.0330(6) Uani 1 1 d .
H18A H 0.9505 0.4146 0.2905 0.040 Uiso 1 1 calc R
C19 C 0.8507(3) 0.5453(3) 0.33404(17) 0.0331(8) Uani 1 1 d .
O110 O 0.81777(18) 0.60230(16) 0.38809(11) 0.0410(6) Uani 1 1 d .
C111 C 0.8015(3) 0.5778(2) 0.26813(16) 0.0308(7) Uani 1 1 d .
C112 C 0.6854(3) 0.6344(2) 0.28246(17) 0.0343(8) Uani 1 1 d .
H11A H 0.6395 0.6495 0.3332 0.041 Uiso 1 1 calc R
C113 C 0.6352(3) 0.6692(2) 0.22442(17) 0.0354(8) Uani 1 1 d .
C114 C 0.7054(3) 0.6504(3) 0.15009(18) 0.0502(9) Uani 1 1 d .
H11B H 0.6732 0.6767 0.1093 0.060 Uiso 1 1 calc R
C115 C 0.8201(3) 0.5945(3) 0.13496(19) 0.0506(10) Uani 1 1 d .
H11C H 0.8667 0.5818 0.0840 0.061 Uiso 1 1 calc R
C116 C 0.8684(3) 0.5565(2) 0.19383(17) 0.0397(8) Uani 1 1 d .
H11D H 0.9472 0.5159 0.1834 0.048 Uiso 1 1 calc R
O118 O 0.47862(19) 0.80384(18) 0.19550(12) 0.0519(7) Uani 1 1 d .
C117 C 0.5089(3) 0.7281(3) 0.23953(18) 0.0375(8) Uani 1 1 d .
N119 N 0.4306(2) 0.6951(2) 0.30246(14) 0.0388(7) Uani 1 1 d .
H11E H 0.4540 0.6411 0.3330 0.047 Uiso 1 1 calc R
C120 C 0.3067(3) 0.7481(3) 0.32040(17) 0.0430(9) Uani 1 1 d .
H12B H 0.2754 0.7373 0.2799 0.052 Uiso 1 1 calc R
H12C H 0.3001 0.8271 0.3212 0.052 Uiso 1 1 calc R
C121 C 0.5450(2) 0.5260(2) 0.50002(17) 0.0313(7) Uani 1 1 d .
H12D H 0.5982 0.5470 0.4530 0.038 Uiso 1 1 calc R
N122 N 0.5564(2) 0.54596(18) 0.56389(14) 0.0311(6) Uani 1 1 d .
O123 O 0.48750(18) 0.51978(16) 0.63037(11) 0.0416(6) Uani 1 1 d .
C124 C 0.6491(2) 0.6019(2) 0.56404(17) 0.0317(8) Uani 1 1 d .
H12E H 0.7050 0.6074 0.5120 0.038 Uiso 1 1 calc R
H12F H 0.6942 0.5595 0.5980 0.038 Uiso 1 1 calc R
C125 C 0.5930(3) 0.7162(2) 0.59152(17) 0.0346(8) Uani 1 1 d .
H12G H 0.5356 0.7072 0.6433 0.042 Uiso 1 1 calc R
C126 C 0.6871(3) 0.7700(2) 0.60021(17) 0.0324(8) Uani 1 1 d .
C127 C 0.7813(3) 0.7931(2) 0.53904(18) 0.0359(8) Uani 1 1 d .
H12H H 0.7907 0.7715 0.4904 0.043 Uiso 1 1 calc R
C128 C 0.8621(3) 0.8469(2) 0.5471(2) 0.0419(8) Uani 1 1 d .
H12I H 0.9253 0.8633 0.5041 0.050 Uiso 1 1 calc R
C129 C 0.8505(3) 0.8765(3) 0.6172(2) 0.0515(10) Uani 1 1 d .
H12J H 0.9055 0.9140 0.6230 0.062 Uiso 1 1 calc R
C130 C 0.7595(3) 0.8522(3) 0.6792(2) 0.0574(10) Uani 1 1 d .
H13B H 0.7526 0.8712 0.7281 0.069 Uiso 1 1 calc R
C131 C 0.6780(3) 0.8000(3) 0.67040(18) 0.0463(9) Uani 1 1 d .
H13C H 0.6145 0.7844 0.7134 0.056 Uiso 1 1 calc R
C132 C 0.5240(3) 0.7887(2) 0.54180(19) 0.0350(8) Uani 1 1 d .
C133 C 0.5692(3) 0.7980(2) 0.46300(19) 0.0407(8) Uani 1 1 d .
H13D H 0.6433 0.7541 0.4387 0.049 Uiso 1 1 calc R
C134 C 0.5081(3) 0.8704(3) 0.4193(2) 0.0528(10) Uani 1 1 d .
H13E H 0.5408 0.8765 0.3655 0.063 Uiso 1 1 calc R
C135 C 0.4004(4) 0.9332(3) 0.4536(3) 0.0620(11) Uani 1 1 d .
H13F H 0.3585 0.9827 0.4236 0.074 Uiso 1 1 calc R
C136 C 0.3537(3) 0.9245(3) 0.5304(3) 0.0653(12) Uani 1 1 d .
H13G H 0.2791 0.9683 0.5539 0.078 Uiso 1 1 calc R
C137 C 0.4141(3) 0.8520(3) 0.5754(2) 0.0522(10) Uani 1 1 d .
H13H H 0.3799 0.8459 0.6291 0.063 Uiso 1 1 calc R
C21 C -0.2200(3) 0.2109(3) 0.18281(17) 0.0380(8) Uani 1 1 d .
C22 C -0.3230(3) 0.2735(3) 0.17203(18) 0.0446(9) Uani 1 1 d .
H22A H -0.3386 0.3498 0.1751 0.054 Uiso 1 1 calc R
C23 C -0.4043(3) 0.2271(2) 0.15674(17) 0.0401(8) Uani 1 1 d .
H23A H -0.4742 0.2718 0.1486 0.048 Uiso 1 1 calc R
C24 C -0.3840(3) 0.1151(2) 0.15323(16) 0.0313(7) Uani 1 1 d .
C25 C -0.2801(3) 0.0531(3) 0.16232(17) 0.0414(9) Uani 1 1 d .
H25A H -0.2639 -0.0231 0.1587 0.050 Uiso 1 1 calc R
C26 C -0.1985(3) 0.1000(3) 0.17667(18) 0.0437(9) Uani 1 1 d .
H26A H -0.1269 0.0556 0.1824 0.052 Uiso 1 1 calc R
C27 C -0.1352(3) 0.2622(3) 0.20297(19) 0.0488(9) Uani 1 1 d .
H27A H -0.1670 0.3412 0.2059 0.059 Uiso 1 1 calc R
H27B H -0.1289 0.2311 0.2537 0.059 Uiso 1 1 calc R
N28 N -0.0177(2) 0.2448(2) 0.14744(14) 0.0417(7) Uani 1 1 d .
H28A H -0.0063 0.2161 0.1048 0.050 Uiso 1 1 calc R
C29 C 0.0726(3) 0.2721(2) 0.16074(19) 0.0391(8) Uani 1 1 d .
O210 O 0.06016(18) 0.31532(18) 0.21901(12) 0.0522(7) Uani 1 1 d .
C211 C 0.1908(3) 0.2478(2) 0.10301(16) 0.0303(7) Uani 1 1 d .
C212 C 0.2278(3) 0.1526(2) 0.06581(16) 0.0292(7) Uani 1 1 d .
H21A H 0.1773 0.1017 0.0781 0.035 Uiso 1 1 calc R
C213 C 0.3370(2) 0.1311(2) 0.01116(15) 0.0273(7) Uani 1 1 d .
C214 C 0.4118(3) 0.2045(2) -0.00593(16) 0.0324(8) Uani 1 1 d .
H21B H 0.4865 0.1912 -0.0439 0.039 Uiso 1 1 calc R
C215 C 0.3760(3) 0.2982(2) 0.03340(17) 0.0374(8) Uani 1 1 d .
H21C H 0.4275 0.3479 0.0227 0.045 Uiso 1 1 calc R
C216 C 0.2670(3) 0.3194(2) 0.08736(17) 0.0374(8) Uani 1 1 d .
H21D H 0.2439 0.3832 0.1139 0.045 Uiso 1 1 calc R
C217 C 0.3701(3) 0.0269(2) -0.02644(17) 0.0304(7) Uani 1 1 d .
O218 O 0.33547(17) -0.05564(15) 0.00942(11) 0.0370(5) Uani 1 1 d .
N219 N 0.4356(2) 0.02932(19) -0.09917(13) 0.0326(6) Uani 1 1 d .
H21E H 0.4539 0.0914 -0.1219 0.039 Uiso 1 1 calc R
C220 C 0.4782(3) -0.0657(2) -0.14267(17) 0.0362(8) Uani 1 1 d .
H22B H 0.5273 -0.1219 -0.1171 0.043 Uiso 1 1 calc R
H22C H 0.5302 -0.0456 -0.1935 0.043 Uiso 1 1 calc R
C221 C 0.0477(3) -0.0360(2) 0.01029(16) 0.0347(8) Uani 1 1 d .
H22D H 0.1078 -0.0070 0.0179 0.042 Uiso 1 1 calc R
N222 N 0.0546(2) -0.1415(2) 0.01896(13) 0.0347(6) Uani 1 1 d .
O223 O -0.02211(18) -0.18772(16) 0.00848(11) 0.0429(6) Uani 1 1 d .
C224 C 0.1531(3) -0.2135(2) 0.04205(16) 0.0356(8) Uani 1 1 d .
H22E H 0.2137 -0.1715 0.0386 0.043 Uiso 1 1 calc R
H22F H 0.1905 -0.2720 0.0069 0.043 Uiso 1 1 calc R
C225 C 0.1098(3) -0.2634(2) 0.12307(16) 0.0331(8) Uani 1 1 d .
H22G H 0.0450 -0.3007 0.1253 0.040 Uiso 1 1 calc R
C226 C 0.0589(3) -0.1811(2) 0.18280(17) 0.0318(8) Uani 1 1 d .
C227 C -0.0497(3) -0.1832(2) 0.23726(19) 0.0433(9) Uani 1 1 d .
H22H H -0.0959 -0.2318 0.2338 0.052 Uiso 1 1 calc R
C228 C -0.0929(3) -0.1158(3) 0.2968(2) 0.0557(10) Uani 1 1 d .
H22I H -0.1673 -0.1189 0.3339 0.067 Uiso 1 1 calc R
C229 C -0.0269(3) -0.0445(3) 0.3016(2) 0.0568(10) Uani 1 1 d .
H22J H -0.0551 0.0015 0.3423 0.068 Uiso 1 1 calc R
C230 C 0.0799(3) -0.0405(3) 0.2472(2) 0.0493(9) Uani 1 1 d .
H23B H 0.1245 0.0100 0.2499 0.059 Uiso 1 1 calc R
C231 C 0.1235(3) -0.1082(2) 0.18889(18) 0.0397(8) Uani 1 1 d .
H23C H 0.1985 -0.1050 0.1525 0.048 Uiso 1 1 calc R
C232 C 0.2070(3) -0.3498(2) 0.14542(17) 0.0319(7) Uani 1 1 d .
C233 C 0.1738(3) -0.4249(2) 0.20593(17) 0.0375(8) Uani 1 1 d .
H23D H 0.0921 -0.4252 0.2299 0.045 Uiso 1 1 calc R
C234 C 0.2580(3) -0.4997(3) 0.23202(18) 0.0419(9) Uani 1 1 d .
H23E H 0.2336 -0.5514 0.2732 0.050 Uiso 1 1 calc R
C235 C 0.3757(3) -0.4995(3) 0.1989(2) 0.0464(9) Uani 1 1 d .
H23F H 0.4332 -0.5495 0.2177 0.056 Uiso 1 1 calc R
C236 C 0.4100(3) -0.4267(3) 0.1386(2) 0.0596(11) Uani 1 1 d .
H23G H 0.4919 -0.4272 0.1147 0.072 Uiso 1 1 calc R
C237 C 0.3259(3) -0.3517(3) 0.1117(2) 0.0527(10) Uani 1 1 d .
H23H H 0.3510 -0.3014 0.0697 0.063 Uiso 1 1 calc R

loop_
_atom_site_aniso_label
_atom_site_aniso_U_11
_atom_site_aniso_U_22
_atom_site_aniso_U_33
_atom_site_aniso_U_23
_atom_site_aniso_U_13
_atom_site_aniso_U_12
C11 0.0268(18) 0.0237(17) 0.0296(18) -0.0042(14) -0.0066(15) 0.0001(14)
C12 0.0333(19) 0.0371(19) 0.037(2) -0.0081(16) -0.0112(17) -0.0071(16)
C13 0.039(2) 0.039(2) 0.0286(19) -0.0019(16) -0.0143(17) -0.0035(16)
C14 0.0337(19) 0.0278(18) 0.0318(19) 0.0050(15) -0.0078(16) -0.0036(15)
C15 0.0332(19) 0.0345(19) 0.042(2) 0.0068(16) -0.0126(17) -0.0110(16)
C16 0.041(2) 0.0319(19) 0.0336(19) -0.0011(15) -0.0176(17) -0.0097(16)
C17 0.0314(19) 0.0333(19) 0.0330(19) -0.0071(15) -0.0058(16) -0.0014(15)
N18 0.0350(16) 0.0328(16) 0.0267(15) -0.0057(12) -0.0062(13) -0.0007(13)
C19 0.0311(19) 0.036(2) 0.0281(19) 0.0005(16) -0.0015(16) -0.0110(16)
O110 0.0475(14) 0.0394(13) 0.0330(13) -0.0119(11) -0.0096(11) -0.0008(11)
C111 0.037(2) 0.0307(18) 0.0238(18) 0.0029(14) -0.0050(16) -0.0137(16)
C112 0.037(2) 0.0312(19) 0.0304(19) 0.0036(15) -0.0031(16) -0.0122(16)
C113 0.034(2) 0.039(2) 0.0280(19) 0.0071(16) -0.0071(16) -0.0084(16)
C114 0.047(2) 0.067(3) 0.029(2) 0.0067(18) -0.0075(18) -0.010(2)
C115 0.042(2) 0.068(3) 0.030(2) -0.0011(19) -0.0004(18) -0.006(2)
C116 0.040(2) 0.044(2) 0.031(2) 0.0038(17) -0.0080(17) -0.0084(17)
O118 0.0499(15) 0.0485(15) 0.0458(15) 0.0226(13) -0.0121(12) -0.0079(12)
C117 0.043(2) 0.036(2) 0.033(2) 0.0057(16) -0.0111(18) -0.0118(17)
N119 0.0362(17) 0.0395(17) 0.0323(16) 0.0128(13) -0.0079(14) -0.0049(14)
C120 0.034(2) 0.043(2) 0.043(2) 0.0110(17) -0.0096(17) -0.0041(17)
C121 0.038(2) 0.0241(18) 0.0301(18) -0.0006(14) -0.0100(16) -0.0038(14)
N122 0.0354(16) 0.0234(14) 0.0312(16) 0.0035(12) -0.0070(14) -0.0072(12)
O123 0.0490(14) 0.0397(14) 0.0331(13) 0.0064(11) -0.0075(12) -0.0161(11)
C124 0.0319(18) 0.0272(18) 0.037(2) 0.0008(15) -0.0129(16) -0.0069(15)
C125 0.0306(19) 0.0331(19) 0.036(2) -0.0052(15) -0.0049(16) -0.0031(15)
C126 0.0335(19) 0.0281(18) 0.035(2) -0.0049(15) -0.0111(17) -0.0035(15)
C127 0.036(2) 0.0330(19) 0.039(2) -0.0073(16) -0.0126(17) -0.0025(16)
C128 0.037(2) 0.037(2) 0.050(2) -0.0010(17) -0.0132(18) -0.0044(17)
C129 0.045(2) 0.051(2) 0.066(3) -0.021(2) -0.018(2) -0.0119(19)
C130 0.059(3) 0.071(3) 0.051(3) -0.026(2) -0.019(2) -0.014(2)
C131 0.047(2) 0.052(2) 0.040(2) -0.0099(18) -0.0092(18) -0.0119(19)
C132 0.0309(19) 0.0234(18) 0.053(2) -0.0090(16) -0.0128(18) -0.0050(15)
C133 0.042(2) 0.0289(19) 0.055(2) -0.0006(17) -0.0218(19) -0.0056(16)
C134 0.061(3) 0.037(2) 0.071(3) 0.008(2) -0.036(2) -0.013(2)
C135 0.065(3) 0.031(2) 0.102(4) -0.005(2) -0.049(3) 0.000(2)
C136 0.045(3) 0.044(3) 0.106(4) -0.021(3) -0.029(3) 0.010(2)
C137 0.045(2) 0.044(2) 0.068(3) -0.017(2) -0.017(2) -0.0030(19)
C21 0.029(2) 0.043(2) 0.038(2) -0.0156(16) -0.0010(16) -0.0058(17)
C22 0.037(2) 0.034(2) 0.059(2) -0.0173(17) -0.0070(18) -0.0031(17)
C23 0.033(2) 0.035(2) 0.049(2) -0.0080(17) -0.0105(17) -0.0007(16)
C24 0.0265(18) 0.037(2) 0.0249(18) -0.0065(15) -0.0007(15) -0.0038(16)
C25 0.042(2) 0.033(2) 0.051(2) -0.0082(17) -0.0175(18) -0.0037(17)
C26 0.040(2) 0.042(2) 0.051(2) -0.0107(18) -0.0187(18) 0.0009(17)
C27 0.033(2) 0.055(2) 0.058(2) -0.0274(19) -0.0028(19) -0.0075(18)
N28 0.0329(16) 0.0544(18) 0.0402(17) -0.0226(14) -0.0036(14) -0.0122(14)
C29 0.044(2) 0.036(2) 0.042(2) -0.0115(17) -0.0162(18) -0.0079(17)
O210 0.0452(15) 0.0674(17) 0.0477(15) -0.0338(13) -0.0107(12) -0.0049(12)
C211 0.0267(18) 0.0340(19) 0.0309(19) -0.0081(15) -0.0090(15) -0.0035(15)
C212 0.0304(19) 0.0302(18) 0.0305(19) -0.0005(15) -0.0126(16) -0.0092(15)
C213 0.0275(18) 0.0310(18) 0.0231(17) 0.0009(14) -0.0095(15) -0.0045(15)
C214 0.0339(19) 0.0352(19) 0.0267(18) 0.0012(15) -0.0073(15) -0.0091(16)
C215 0.043(2) 0.0316(19) 0.041(2) -0.0026(16) -0.0125(18) -0.0148(16)
C216 0.042(2) 0.0325(19) 0.042(2) -0.0085(16) -0.0159(18) -0.0070(17)
C217 0.0271(18) 0.034(2) 0.030(2) -0.0021(16) -0.0086(16) -0.0071(16)
O218 0.0364(13) 0.0305(13) 0.0389(14) -0.0019(11) -0.0032(11) -0.0090(11)
N219 0.0390(16) 0.0301(15) 0.0264(16) -0.0042(12) -0.0037(13) -0.0101(13)
C220 0.035(2) 0.040(2) 0.0289(19) -0.0102(15) -0.0022(15) -0.0058(16)
C221 0.042(2) 0.035(2) 0.0296(19) 0.0020(16) -0.0129(16) -0.0136(16)
N222 0.0394(17) 0.0392(17) 0.0293(16) 0.0004(13) -0.0130(13) -0.0132(14)
O223 0.0500(15) 0.0454(14) 0.0449(14) 0.0013(11) -0.0246(12) -0.0198(12)
C224 0.036(2) 0.0338(19) 0.038(2) -0.0029(16) -0.0145(16) -0.0055(16)
C225 0.0331(19) 0.0332(19) 0.0337(19) 0.0062(15) -0.0109(16) -0.0123(15)
C226 0.036(2) 0.0314(19) 0.0304(19) 0.0014(15) -0.0156(16) -0.0060(16)
C227 0.038(2) 0.035(2) 0.052(2) -0.0025(18) -0.0065(19) -0.0096(17)
C228 0.053(3) 0.053(2) 0.050(2) -0.011(2) 0.000(2) -0.008(2)
C229 0.067(3) 0.060(3) 0.040(2) -0.0167(19) -0.011(2) -0.006(2)
C230 0.055(3) 0.051(2) 0.051(2) -0.0110(19) -0.024(2) -0.012(2)
C231 0.038(2) 0.046(2) 0.039(2) -0.0036(17) -0.0145(17) -0.0110(17)
C232 0.0335(19) 0.0301(18) 0.0333(19) -0.0029(15) -0.0100(16) -0.0086(15)
C233 0.036(2) 0.037(2) 0.038(2) 0.0052(16) -0.0111(17) -0.0100(17)
C234 0.044(2) 0.037(2) 0.042(2) 0.0043(17) -0.0108(19) -0.0111(18)
C235 0.051(2) 0.034(2) 0.055(2) 0.0024(18) -0.024(2) -0.0015(18)
C236 0.033(2) 0.065(3) 0.073(3) 0.010(2) -0.014(2) -0.008(2)
C237 0.038(2) 0.054(2) 0.058(2) 0.020(2) -0.011(2) -0.0133(19)

loop_
_atom_type_symbol
_atom_type_description
_atom_type_scat_dispersion_real
_atom_type_scat_dispersion_imag
_atom_type_scat_source
C C 0.0033 0.0016 'International Tables Vol C Tables 4.2.6.8 and 6.1.1.4'
H H 0.0000 0.0000 'International Tables Vol C Tables 4.2.6.8 and 6.1.1.4'
N N 0.0061 0.0033 'International Tables Vol C Tables 4.2.6.8 and 6.1.1.4'
O O 0.0106 0.0060 'International Tables Vol C Tables 4.2.6.8 and 6.1.1.4'

loop_
_geom_angle_atom_site_label_1
_geom_angle_atom_site_label_2
_geom_angle_atom_site_label_3
_geom_angle
_geom_angle_site_symmetry_3
C16 C11 C12 118.0(3) .
C16 C11 C17 122.8(3) .
C12 C11 C17 119.2(3) .
C13 C12 C11 121.1(3) .
C12 C13 C14 120.9(3) .
C15 C14 C13 118.3(3) .
C15 C14 C120 121.3(3) 2_666
C13 C14 C120 120.4(3) 2_666
C14 C15 C16 120.8(3) .
C11 C16 C15 120.9(3) .
N18 C17 C11 114.8(2) .
C19 N18 C17 122.0(3) .
O110 C19 N18 122.8(3) .
O110 C19 C111 120.8(3) .
N18 C19 C111 116.3(3) .
C112 C111 C116 119.1(3) .
C112 C111 C19 118.0(3) .
C116 C111 C19 122.8(3) .
C113 C112 C111 121.3(3) .
C112 C113 C114 118.5(3) .
C112 C113 C117 121.7(3) .
C114 C113 C117 119.8(3) .
C115 C114 C113 120.9(3) .
C114 C115 C116 120.1(3) .
C115 C116 C111 120.0(3) .
O118 C117 N119 121.5(3) .
O118 C117 C113 121.5(3) .
N119 C117 C113 116.9(3) .
C117 N119 C120 119.8(2) .
N119 C120 C14 112.6(2) 2_666
N122 C121 C121 121.1(4) 2_666
O123 N122 C121 123.2(2) .
O123 N122 C124 115.6(2) .
C121 N122 C124 121.2(2) .
N122 C124 C125 110.1(2) .
C132 C125 C126 111.2(2) .
C132 C125 C124 113.7(3) .
C126 C125 C124 110.3(2) .
C131 C126 C127 117.7(3) .
C131 C126 C125 120.1(3) .
C127 C126 C125 122.1(3) .
C128 C127 C126 121.5(3) .
C129 C128 C127 119.6(3) .
C128 C129 C130 120.1(3) .
C129 C130 C131 119.9(3) .
C126 C131 C130 121.2(3) .
C133 C132 C137 118.0(3) .
C133 C132 C125 122.2(3) .
C137 C132 C125 119.7(3) .
C134 C133 C132 121.0(3) .
C135 C134 C133 120.0(4) .
C136 C135 C134 120.0(4) .
C135 C136 C137 120.7(4) .
C132 C137 C136 120.2(4) .
C22 C21 C26 118.2(3) .
C22 C21 C27 120.4(3) .
C26 C21 C27 121.4(3) .
C21 C22 C23 121.2(3) .
C22 C23 C24 120.3(3) .
C25 C24 C23 118.4(3) .
C25 C24 C220 122.3(3) 2
C23 C24 C220 119.2(3) 2
C24 C25 C26 121.0(3) .
C25 C26 C21 120.8(3) .
N28 C27 C21 112.1(3) .
C29 N28 C27 120.5(3) .
O210 C29 N28 122.1(3) .
O210 C29 C211 120.5(3) .
N28 C29 C211 117.5(3) .
C216 C211 C212 119.3(3) .
C216 C211 C29 119.6(3) .
C212 C211 C29 121.0(3) .
C213 C212 C211 120.9(3) .
C212 C213 C214 119.6(3) .
C212 C213 C217 117.6(3) .
C214 C213 C217 122.8(3) .
C213 C214 C215 119.3(3) .
C216 C215 C214 120.8(3) .
C215 C216 C211 120.0(3) .
O218 C217 N219 123.1(3) .
O218 C217 C213 120.5(3) .
N219 C217 C213 116.4(3) .
C217 N219 C220 123.0(2) .
N219 C220 C24 115.8(2) 2
N222 C221 C221 121.4(4) 2
O223 N222 C221 123.3(3) .
O223 N222 C224 116.7(2) .
C221 N222 C224 120.0(3) .
N222 C224 C225 111.0(2) .
C226 C225 C224 114.0(2) .
C226 C225 C232 108.4(2) .
C224 C225 C232 112.3(2) .
C227 C226 C231 117.8(3) .
C227 C226 C225 120.5(3) .
C231 C226 C225 121.4(3) .
C226 C227 C228 121.6(3) .
C229 C228 C227 119.4(3) .
C230 C229 C228 119.5(3) .
C229 C230 C231 121.2(3) .
C230 C231 C226 120.5(3) .
C237 C232 C233 118.1(3) .
C237 C232 C225 123.2(3) .
C233 C232 C225 118.5(3) .
C232 C233 C234 120.9(3) .
C235 C234 C233 120.4(3) .
C236 C235 C234 119.4(3) .
C235 C236 C237 120.5(3) .
C232 C237 C236 120.6(3) .

loop_
_geom_bond_atom_site_label_1
_geom_bond_atom_site_label_2
_geom_bond_distance
_geom_bond_site_symmetry_2
C11 C16 1.387(4) .
C11 C12 1.390(4) .
C11 C17 1.512(4) .
C12 C13 1.382(4) .
C13 C14 1.386(4) .
C14 C15 1.385(4) .
C14 C120 1.504(4) 2_666
C15 C16 1.390(4) .
C17 N18 1.450(3) .
N18 C19 1.337(3) .
C19 O110 1.232(3) .
C19 C111 1.502(4) .
C111 C112 1.388(4) .
C111 C116 1.388(4) .
C112 C113 1.380(4) .
C113 C114 1.392(4) .
C113 C117 1.500(4) .
C114 C115 1.370(4) .
C115 C116 1.384(4) .
O118 C117 1.238(3) .
C117 N119 1.333(3) .
N119 C120 1.451(3) .
C120 C14 1.504(4) 2_666
C121 N122 1.311(3) .
C121 C121 1.409(5) 2_666
N122 O123 1.298(3) .
N122 C124 1.472(3) .
C124 C125 1.538(4) .
C125 C132 1.519(4) .
C125 C126 1.528(4) .
C126 C131 1.380(4) .
C126 C127 1.383(4) .
C127 C128 1.380(4) .
C128 C129 1.369(4) .
C129 C130 1.372(4) .
C130 C131 1.381(4) .
C132 C133 1.389(4) .
C132 C137 1.389(4) .
C133 C134 1.385(4) .
C134 C135 1.371(5) .
C135 C136 1.356(5) .
C136 C137 1.396(5) .
C21 C22 1.377(4) .
C21 C26 1.387(4) .
C21 C27 1.511(4) .
C22 C23 1.387(4) .
C23 C24 1.394(4) .
C24 C25 1.373(4) .
C24 C220 1.510(4) 2
C25 C26 1.386(4) .
C27 N28 1.457(3) .
N28 C29 1.335(3) .
C29 O210 1.240(3) .
C29 C211 1.486(4) .
C211 C216 1.386(4) .
C211 C212 1.392(4) .
C212 C213 1.383(4) .
C213 C214 1.389(4) .
C213 C217 1.499(4) .
C214 C215 1.397(4) .
C215 C216 1.375(4) .
C217 O218 1.242(3) .
C217 N219 1.331(3) .
N219 C220 1.451(3) .
C220 C24 1.510(4) 2
C221 N222 1.312(3) .
C221 C221 1.423(5) 2
N222 O223 1.294(3) .
N222 C224 1.473(3) .
C224 C225 1.523(4) .
C225 C226 1.520(4) .
C225 C232 1.536(4) .
C226 C227 1.385(4) .
C226 C231 1.389(4) .
C227 C228 1.390(4) .
C228 C229 1.375(4) .
C229 C230 1.372(4) .
C230 C231 1.375(4) .
C232 C237 1.375(4) .
C232 C233 1.383(4) .
C233 C234 1.387(4) .
C234 C235 1.366(4) .
C235 C236 1.364(4) .
C236 C237 1.396(4) .

loop_
_geom_hbond_atom_site_label_D
_geom_hbond_atom_site_label_H
_geom_hbond_atom_site_label_A
_geom_hbond_distance_DH
_geom_hbond_distance_HA
_geom_hbond_distance_DA
_geom_hbond_angle_DHA
_geom_hbond_site_symmetry_A
N18 H18A O210 0.88 1.92 2.732(3) 152.2 1_655
N119 H11E O123 0.88 2.09 2.922(3) 157.1 2_666
N28 H28A O223 0.88 2.10 2.960(3) 165.6 2
N219 H21E O118 0.88 1.89 2.740(3) 162.0 2_665
